data_7235765
loop_
_publ_author_name
'Wen, Hui-Min'
'Li, Bin'
'Yuan, Daqiang'
'Wang, Hailong'
'Yildirim, Taner'
'Zhou, Wei'
'Chen, Banglin'

_publ_section_title
;
 A porous metal--organic framework with an elongated anthracene derivative
 exhibiting a high working capacity for the storage of methane
;
_journal_issue 29
_journal_name_full 'Journal of Materials Chemistry A'
_journal_page_first 11516
_journal_paper_doi 10.1039/c4ta01860e
_journal_volume 2
_journal_year 2014
_chemical_formula_sum 'C48 H24 Cu3 O15'
_chemical_formula_weight 1031.29
_space_group_crystal_system trigonal
_space_group_IT_number 166
_space_group_name_Hall '-R 3 2"'
_space_group_name_H-M_alt 'R -3 m :H'
_atom_sites_solution_hydrogens difmap
_audit_creation_method SHELXL-2014
_cell_angle_alpha 90
_cell_angle_beta 90
_cell_angle_gamma 120
_cell_formula_units_Z 6
_cell_length_a 18.4951(7)
_cell_length_b 18.4951(7)
_cell_length_c 46.337(3)
_cell_measurement_reflns_used 3265
_cell_measurement_temperature 100(2)
_cell_measurement_theta_max 68.4220
_cell_measurement_theta_min 4.7020
_cell_volume 13726.9(12)
_computing_cell_refinement
;
CrysAlisPro, Agilent Technologies,
Version 1.171.36.28 (release 01-02-2013 CrysAlis171 .NET)
(compiled Feb  1 2013,16:14:44)
;
_computing_data_collection
;
CrysAlisPro, Agilent Technologies,
Version 1.171.36.28 (release 01-02-2013 CrysAlis171 .NET)
(compiled Feb  1 2013,16:14:44)
;
_computing_data_reduction
;
CrysAlisPro, Agilent Technologies,
Version 1.171.36.28 (release 01-02-2013 CrysAlis171 .NET)
(compiled Feb  1 2013,16:14:44)
;
_computing_structure_refinement 'SHELXL-2014 (Sheldrick, 2014)'
_computing_structure_solution 'SIR92 (Giacovazzo et al, 1992)'
_diffrn_ambient_temperature 100(2)
_diffrn_detector_area_resol_mean 10.5594
_diffrn_measured_fraction_theta_full 0.990
_diffrn_measured_fraction_theta_max 0.977
_diffrn_measurement_device_type 'SuperNova, Dual, Cu at zero, Atlas'
_diffrn_measurement_method '\w scans'
_diffrn_radiation_type CuK\a
_diffrn_radiation_wavelength 1.5418
_diffrn_reflns_av_R_equivalents 0.0257
_diffrn_reflns_av_unetI/netI 0.0183
_diffrn_reflns_Laue_measured_fraction_full 0.990
_diffrn_reflns_Laue_measured_fraction_max 0.977
_diffrn_reflns_limit_h_max 6
_diffrn_reflns_limit_h_min -22
_diffrn_reflns_limit_k_max 22
_diffrn_reflns_limit_k_min -7
_diffrn_reflns_limit_l_max 55
_diffrn_reflns_limit_l_min -55
_diffrn_reflns_number 9916
_diffrn_reflns_point_group_measured_fraction_full 0.990
_diffrn_reflns_point_group_measured_fraction_max 0.977
_diffrn_reflns_theta_full 67.680
_diffrn_reflns_theta_max 73.481
_diffrn_reflns_theta_min 4.711
_diffrn_source 'SuperNova (Cu) X-ray Source'
_exptl_absorpt_coefficient_mu 1.106
_exptl_absorpt_correction_T_max 1.00000
_exptl_absorpt_correction_T_min 0.88037
_exptl_absorpt_correction_type multi-scan
_exptl_absorpt_process_details
;
CrysAlisPro, Agilent Technologies,
Version 1.171.36.28 (release 01-02-2013 CrysAlis171 .NET)
(compiled Feb  1 2013,16:14:44)
Empirical absorption correction using spherical harmonics,
 implemented in SCALE3 ABSPACK scaling algorithm.
;
_exptl_crystal_colour green
_exptl_crystal_density_diffrn 0.749
_exptl_crystal_description block
_exptl_crystal_F_000 3114
_exptl_crystal_size_max 0.200
_exptl_crystal_size_mid 0.160
_exptl_crystal_size_min 0.100
_refine_diff_density_max 0.946
_refine_diff_density_min -0.766
_refine_diff_density_rms 0.096
_refine_ls_extinction_method none
_refine_ls_goodness_of_fit_ref 1.202
_refine_ls_hydrogen_treatment constr
_refine_ls_matrix_type full
_refine_ls_number_parameters 223
_refine_ls_number_reflns 3300
_refine_ls_number_restraints 875
_refine_ls_restrained_S_all 1.175
_refine_ls_R_factor_all 0.1290
_refine_ls_R_factor_gt 0.1073
_refine_ls_shift/su_max 0.001
_refine_ls_shift/su_mean 0.000
_refine_ls_structure_factor_coef Fsqd
_refine_ls_weighting_details 'w=1/[\s^2^(Fo^2^)+(0.2000P)^2^] where P=(Fo^2^+2Fc^2^)/3'
_refine_ls_weighting_scheme calc
_refine_ls_wR_factor_gt 0.2991
_refine_ls_wR_factor_ref 0.3276
_reflns_Friedel_coverage 0.000
_reflns_number_gt 1985
_reflns_number_total 3300
_reflns_threshold_expression 'I > 2\s(I)'
_cod_data_source_file c4ta01860e2.cif
_cod_data_source_block I
_cod_original_cell_volume 13726.8(13)
_cod_database_code 7235765
_shelx_space_group_comment
;
The symmetry employed for this shelxl refinement is uniquely defined
by the following loop, which should always be used as a source of
symmetry information in preference to the above space-group names.
They are only intended as comments.
;
_shelx_estimated_absorpt_t_min 0.809
_shelx_estimated_absorpt_t_max 0.897
_shelxl_version_number 2014-3

loop_
_space_group_symop_operation_xyz
'x, y, z'
'-y, x-y, z'
'-x+y, -x, z'
'x-y, -y, -z'
'-x, -x+y, -z'
'y, x, -z'
'x+2/3, y+1/3, z+1/3'
'-y+2/3, x-y+1/3, z+1/3'
'-x+y+2/3, -x+1/3, z+1/3'
'x-y+2/3, -y+1/3, -z+1/3'
'-x+2/3, -x+y+1/3, -z+1/3'
'y+2/3, x+1/3, -z+1/3'
'x+1/3, y+2/3, z+2/3'
'-y+1/3, x-y+2/3, z+2/3'
'-x+y+1/3, -x+2/3, z+2/3'
'x-y+1/3, -y+2/3, -z+2/3'
'-x+1/3, -x+y+2/3, -z+2/3'
'y+1/3, x+2/3, -z+2/3'
'-x, -y, -z'
'y, -x+y, -z'
'x-y, x, -z'
'-x+y, y, z'
'x, x-y, z'
'-y, -x, z'
'-x+2/3, -y+1/3, -z+1/3'
'y+2/3, -x+y+1/3, -z+1/3'
'x-y+2/3, x+1/3, -z+1/3'
'-x+y+2/3, y+1/3, z+1/3'
'x+2/3, x-y+1/3, z+1/3'
'-y+2/3, -x+1/3, z+1/3'
'-x+1/3, -y+2/3, -z+2/3'
'y+1/3, -x+y+2/3, -z+2/3'
'x-y+1/3, x+2/3, -z+2/3'
'-x+y+1/3, y+2/3, z+2/3'
'x+1/3, x-y+2/3, z+2/3'
'-y+1/3, -x+2/3, z+2/3'

loop_
_atom_site_label
_atom_site_type_symbol
_atom_site_fract_x
_atom_site_fract_y
_atom_site_fract_z
_atom_site_U_iso_or_equiv
_atom_site_adp_type
_atom_site_occupancy
_atom_site_site_symmetry_order
_atom_site_calc_flag
_atom_site_refinement_flags_posn
_atom_site_refinement_flags_adp
_atom_site_refinement_flags_occupancy
Cu1 Cu 0.71464(5) 0.85732(2) 0.35700(2) 0.1018(5) Uani 1 2 d S TU P
O1 O 0.6356(14) 0.7429(15) 0.3674(4) 0.141(5) Uani 0.5 1 d D U P
O2 O 0.5573(11) 0.7049(12) 0.3278(4) 0.128(4) Uani 0.5 1 d D U P
O3 O 0.3650(8) 0.2514(10) 0.6278(4) 0.112(4) Uani 0.5 1 d D U P
O4 O 0.4461(7) 0.2932(8) 0.6682(3) 0.116(4) Uani 0.5 1 d D U P
O5 O 0.7806(5) 0.8903(2) 0.39711(14) 0.180(3) Uani 1 2 d S TU P
H5A H 0.8124 0.9431 0.3962 0.270 Uiso 0.5 1 d R U P
C1 C 0.5708(11) 0.6907(10) 0.3533(4) 0.141(5) Uani 0.5 1 d D U P
C2 C 0.4451(14) 0.5549(14) 0.3573(7) 0.142(6) Uani 0.5 2 d DS TU P
H2 H 0.4446 0.5554 0.3373 0.170 Uiso 0.5 2 d R U P
C3 C 0.5155(10) 0.6168(10) 0.3713(4) 0.151(6) Uani 0.5 1 d D U P
C4 C 0.5288(10) 0.6054(9) 0.4000(4) 0.172(5) Uani 0.5 1 d D U P
H4 H 0.5725 0.6476 0.4105 0.207 Uiso 0.5 1 d R U P
C6 C 0.4821(6) 0.5179(6) 0.4440(3) 0.199(5) Uani 0.5 2 d DS TU P
C7 C 0.5238(5) 0.4762(5) 0.4530(3) 0.193(5) Uani 0.5 2 d DS TU P
C8 C 0.5332(5) 0.4668(5) 0.4821(4) 0.199(5) Uani 0.5 2 d DS TU P
C9 C 0.5010(7) 0.4990(7) 0.5024(3) 0.199(5) Uani 0.5 2 d DS TU P
C10 C 0.4594(5) 0.5406(5) 0.4935(3) 0.203(5) Uani 0.5 2 d DS TU P
C11 C 0.4505(5) 0.5495(5) 0.4643(4) 0.204(5) Uani 0.5 2 d DS TU P
C5 C 0.4689(7) 0.5311(7) 0.4130(4) 0.185(6) Uani 0.5 2 d DS TU P
C12 C 0.4097(6) 0.5903(6) 0.4549(4) 0.208(6) Uani 0.5 2 d DS TU P
H12 H 0.4019 0.5981 0.4355 0.249 Uiso 0.5 2 d R U P
C13 C 0.3774(6) 0.6226(6) 0.4746(5) 0.225(7) Uani 0.5 2 d DS TU P
H13 H 0.3499 0.6501 0.4692 0.270 Uiso 0.5 2 d R U P
C14 C 0.3865(6) 0.6135(6) 0.5037(5) 0.215(7) Uani 0.5 2 d DS TU P
H14 H 0.3659 0.6341 0.5178 0.258 Uiso 0.5 2 d R U P
C15 C 0.4270(7) 0.5730(7) 0.5134(4) 0.211(6) Uani 0.5 2 d DS TU P
H15 H 0.4340 0.5660 0.5328 0.254 Uiso 0.5 2 d DR U P
C16 C 0.5555(6) 0.4445(6) 0.4326(4) 0.203(5) Uani 0.5 2 d DS TU P
H16 H 0.5483 0.4517 0.4131 0.244 Uiso 0.5 2 d R U P
C17 C 0.5970(6) 0.4030(6) 0.4412(4) 0.218(7) Uani 0.5 2 d DS TU P
H17 H 0.6178 0.3822 0.4272 0.262 Uiso 0.5 2 d R U P
C18 C 0.6063(6) 0.3937(6) 0.4702(5) 0.213(7) Uani 0.5 2 d DS TU P
H18 H 0.6342 0.3658 0.4758 0.256 Uiso 0.5 2 d R U P
C19 C 0.5748(6) 0.4252(6) 0.4905(4) 0.210(6) Uani 0.5 2 d DS TU P
H19 H 0.5816 0.4184 0.5100 0.252 Uiso 0.5 2 d R U P
C20 C 0.5105(10) 0.4895(10) 0.5340(3) 0.185(5) Uani 0.5 2 d DS TU P
C21 C 0.5172(6) 0.4828(6) 0.5573(5) 0.174(5) Uani 0.5 2 d S TU P
C22 C 0.5260(8) 0.4740(8) 0.5883(4) 0.137(5) Uani 0.5 2 d DS TU P
C23 C 0.4690(8) 0.4022(8) 0.6030(3) 0.133(4) Uani 0.5 1 d D U P
H23A H 0.4205 0.3638 0.5935 0.159 Uiso 0.5 1 d R U P
C24 C 0.4834(7) 0.3857(8) 0.6309(3) 0.117(4) Uani 0.5 1 d D U P
C25 C 0.5567(11) 0.4433(11) 0.6450(5) 0.105(5) Uani 0.5 2 d DS TU P
H25 H 0.5697 0.4303 0.6630 0.126 Uiso 0.5 2 d R U P
C26 C 0.4267(4) 0.3009(6) 0.64378(19) 0.093(3) Uani 0.5 1 d D U P

loop_
_atom_site_aniso_label
_atom_site_aniso_U_11
_atom_site_aniso_U_22
_atom_site_aniso_U_33
_atom_site_aniso_U_23
_atom_site_aniso_U_13
_atom_site_aniso_U_12
Cu1 0.0646(5) 0.1359(8) 0.0810(6) -0.00435(17) -0.0087(3) 0.0323(3)
O1 0.132(7) 0.181(8) 0.095(6) 0.013(6) -0.020(5) 0.067(6)
O2 0.126(6) 0.166(7) 0.100(6) -0.009(5) 0.000(5) 0.078(5)
O3 0.073(4) 0.118(5) 0.093(6) 0.008(4) -0.003(4) 0.008(4)
O4 0.070(4) 0.117(5) 0.083(5) 0.024(4) -0.019(4) -0.013(4)
O5 0.167(6) 0.226(6) 0.127(4) -0.037(2) -0.073(4) 0.083(3)
C1 0.132(7) 0.172(8) 0.116(8) 0.000(7) 0.001(7) 0.074(7)
C2 0.159(6) 0.159(6) 0.117(8) 0.007(5) -0.007(5) 0.086(8)
C3 0.150(8) 0.176(8) 0.115(8) 0.007(7) -0.006(7) 0.072(7)
C4 0.174(7) 0.191(7) 0.127(7) 0.012(6) -0.010(6) 0.072(6)
C6 0.202(5) 0.202(5) 0.145(6) 0.024(4) -0.024(4) 0.065(6)
C7 0.201(5) 0.201(5) 0.143(7) 0.026(4) -0.026(4) 0.075(6)
C8 0.205(5) 0.205(5) 0.145(7) 0.034(4) -0.034(4) 0.071(7)
C9 0.203(5) 0.203(5) 0.148(6) 0.027(4) -0.027(4) 0.068(6)
C10 0.207(5) 0.207(5) 0.147(7) 0.018(4) -0.018(4) 0.069(6)
C11 0.207(5) 0.207(5) 0.152(7) 0.022(4) -0.022(4) 0.069(7)
C5 0.192(5) 0.192(5) 0.136(7) 0.020(5) -0.020(5) 0.070(7)
C12 0.211(5) 0.211(5) 0.155(7) 0.018(5) -0.018(5) 0.070(7)
C13 0.220(6) 0.220(6) 0.173(9) 0.014(6) -0.014(6) 0.062(9)
C14 0.216(6) 0.216(6) 0.172(9) 0.020(6) -0.020(6) 0.077(9)
C15 0.216(5) 0.216(5) 0.156(7) 0.020(5) -0.020(5) 0.073(7)
C16 0.210(5) 0.210(5) 0.153(7) 0.030(5) -0.030(5) 0.077(7)
C17 0.218(6) 0.218(6) 0.167(9) 0.026(6) -0.026(6) 0.072(9)
C18 0.216(6) 0.216(6) 0.163(9) 0.021(6) -0.021(6) 0.075(9)
C19 0.215(5) 0.215(5) 0.158(7) 0.026(5) -0.026(5) 0.076(7)
C20 0.187(5) 0.187(5) 0.127(6) 0.029(4) -0.029(4) 0.052(7)
C21 0.170(5) 0.170(5) 0.117(6) 0.033(4) -0.033(4) 0.037(7)
C22 0.128(5) 0.128(5) 0.094(6) 0.034(4) -0.034(4) 0.018(6)
C23 0.097(5) 0.137(6) 0.097(5) 0.018(5) -0.029(4) 0.007(5)
C24 0.083(5) 0.120(6) 0.092(5) 0.020(5) -0.019(5) 0.008(5)
C25 0.090(4) 0.090(4) 0.087(6) 0.015(4) -0.015(4) 0.010(6)
C26 0.038(3) 0.112(5) 0.062(4) 0.002(4) -0.022(3) -0.012(4)

loop_
_atom_type_symbol
_atom_type_description
_atom_type_scat_dispersion_real
_atom_type_scat_dispersion_imag
_atom_type_scat_source
C C 0.0181 0.0091 'International Tables Vol C Tables 4.2.6.8 and 6.1.1.4'
H H 0.0000 0.0000 'International Tables Vol C Tables 4.2.6.8 and 6.1.1.4'
O O 0.0492 0.0322 'International Tables Vol C Tables 4.2.6.8 and 6.1.1.4'
Cu Cu -1.9646 0.5888 'International Tables Vol C Tables 4.2.6.8 and 6.1.1.4'

loop_
_geom_angle_atom_site_label_1
_geom_angle_atom_site_label_2
_geom_angle_atom_site_label_3
_geom_angle
_geom_angle_site_symmetry_1
_geom_angle_site_symmetry_3
O2 Cu1 O2 93.0(11) 31_665 17_655
O2 Cu1 O3 170.1(8) 31_665 19_666
O2 Cu1 O3 91.7(9) 17_655 19_666
O2 Cu1 O3 91.7(9) 31_665 5_666
O2 Cu1 O3 170.1(8) 17_655 5_666
O3 Cu1 O3 82.3(12) 19_666 5_666
O2 Cu1 O1 166.3(7) 31_665 .
O2 Cu1 O1 86.2(9) 17_655 .
O3 Cu1 O1 7.4(11) 19_666 .
O3 Cu1 O1 87.1(4) 5_666 .
O2 Cu1 O1 86.2(9) 31_665 23_565
O2 Cu1 O1 166.3(7) 17_655 23_565
O3 Cu1 O1 87.1(4) 19_666 23_565
O3 Cu1 O1 7.4(11) 5_666 23_565
O1 Cu1 O1 91.3(16) . 23_565
O2 Cu1 O4 5.7(9) 31_665 13_554
O2 Cu1 O4 88.2(3) 17_655 13_554
O3 Cu1 O4 168.2(5) 19_666 13_554
O3 Cu1 O4 95.9(8) 5_666 13_554
O1 Cu1 O4 162.4(7) . 13_554
O1 Cu1 O4 90.1(10) 23_565 13_554
O2 Cu1 O4 88.2(3) 31_665 35_554
O2 Cu1 O4 5.7(9) 17_655 35_554
O3 Cu1 O4 95.9(8) 19_666 35_554
O3 Cu1 O4 168.2(5) 5_666 35_554
O1 Cu1 O4 90.1(10) . 35_554
O1 Cu1 O4 162.4(7) 23_565 35_554
O4 Cu1 O4 83.3(11) 13_554 35_554
O2 Cu1 O5 97.5(5) 31_665 .
O2 Cu1 O5 97.5(5) 17_655 .
O3 Cu1 O5 90.6(5) 19_666 .
O3 Cu1 O5 90.6(5) 5_666 .
O1 Cu1 O5 96.1(6) . .
O1 Cu1 O5 96.1(6) 23_565 .
O4 Cu1 O5 101.2(4) 13_554 .
O4 Cu1 O5 101.2(4) 35_554 .
O2 Cu1 Cu1 86.2(5) 31_665 31_665
O2 Cu1 Cu1 86.2(5) 17_655 31_665
O3 Cu1 Cu1 85.4(5) 19_666 31_665
O3 Cu1 Cu1 85.4(5) 5_666 31_665
O1 Cu1 Cu1 80.1(6) . 31_665
O1 Cu1 Cu1 80.1(6) 23_565 31_665
O4 Cu1 Cu1 82.8(3) 13_554 31_665
O4 Cu1 Cu1 82.8(3) 35_554 31_665
O5 Cu1 Cu1 174.6(2) . 31_665
O3 O1 C26 117(9) 19_666 19_666
O3 O1 C1 123(8) 19_666 .
O3 O1 Cu1 86(8) 19_666 .
C26 O1 Cu1 126.9(18) 19_666 .
C1 O1 Cu1 127.5(16) . .
O4 O2 C1 45(9) 19_666 .
O4 O2 Cu1 108(9) 19_666 31_665
C1 O2 Cu1 123.5(14) . 31_665
C26 O2 Cu1 118.0(12) 19_666 31_665
O1 O3 C26 53(7) 19_666 .
O1 O3 C1 48(7) 19_666 19_666
O1 O3 Cu1 87(8) 19_666 19_666
C26 O3 Cu1 118.4(12) . 19_666
C1 O3 Cu1 118.1(13) 19_666 19_666
O2 O4 C1 128(10) 19_666 19_666
O2 O4 C26 134(10) 19_666 .
O2 O4 Cu1 66(9) 19_666 7_445
C1 O4 Cu1 127.2(12) 19_666 7_445
C26 O4 Cu1 121.9(8) . 7_445
Cu1 O5 H5A 104.7 . .
C26 C1 O4 113(8) 19_666 19_666
C26 C1 O2 118(8) 19_666 .
O4 C1 O1 122.0(18) 19_666 .
O2 C1 O1 121.9(18) . .
O4 C1 O3 125.2(17) 19_666 19_666
O2 C1 O3 126.3(16) . 19_666
C26 C1 C24 102(7) 19_666 19_666
O4 C1 C24 123.5(17) 19_666 19_666
O2 C1 C24 124.1(18) . 19_666
O1 C1 C24 114.0(18) . 19_666
O3 C1 C24 109.3(16) 19_666 19_666
C26 C1 C3 98(7) 19_666 .
O4 C1 C3 125.7(19) 19_666 .
O2 C1 C3 127(2) . .
O1 C1 C3 111.3(18) . .
O3 C1 C3 106.2(16) 19_666 .
C25 C2 C24 115(3) 19_666 19_666
C25 C2 C24 115(3) 19_666 6_556
C24 C2 C24 129(3) 19_666 6_556
C25 C2 C3 117(5) 19_666 .
C24 C2 C3 126(2) 6_556 .
C25 C2 C3 117(6) 19_666 24_665
C24 C2 C3 126(2) 19_666 24_665
C3 C2 C3 123(2) . 24_665
C24 C2 H2 114.1 19_666 .
C24 C2 H2 114.1 6_556 .
C3 C2 H2 117.8 . .
C3 C2 H2 117.8 24_665 .
C24 C3 C23 125(10) 19_666 19_666
C24 C3 C4 134(10) 19_666 .
C24 C3 C2 64(10) 19_666 .
C23 C3 C2 116.2(18) 19_666 .
C4 C3 C2 119.0(14) . .
C24 C3 C25 62(10) 19_666 19_666
C23 C3 C25 120.5(12) 19_666 19_666
C4 C3 C25 123.2(13) . 19_666
C24 C3 C1 72(10) 19_666 .
C23 C3 C1 127.7(17) 19_666 .
C4 C3 C1 125.7(14) . .
C2 C3 C1 115.3(12) . .
C25 C3 C1 111(2) 19_666 .
C24 C3 C26 79(10) 19_666 19_666
C23 C3 C26 123.0(15) 19_666 19_666
C4 C3 C26 120.1(11) . 19_666
C2 C3 C26 120.7(10) . 19_666
C25 C3 C26 116.4(18) 19_666 19_666
C23 C4 C3 66(8) 19_666 .
C23 C4 C5 87(5) 19_666 .
C3 C4 C5 116.6(13) . .
C23 C4 C22 80(5) 19_666 19_666
C3 C4 C22 115.8(14) . 19_666
C23 C4 C24 62(8) 19_666 19_666
C5 C4 C24 116.0(16) . 19_666
C22 C4 C24 114.7(17) 19_666 19_666
C23 C4 H4 120.9 19_666 .
C3 C4 H4 121.1 . .
C5 C4 H4 122.0 . .
C22 C4 H4 123.1 19_666 .
C24 C4 H4 121.9 19_666 .
C21 C6 C20 145(10) 19_666 19_666
C21 C6 C11 155(10) 19_666 .
C20 C6 C11 60(2) 19_666 .
C21 C6 C7 85(10) 19_666 .
C20 C6 C7 59.6(19) 19_666 .
C11 C6 C7 119.7(10) . .
C20 C6 C5 177(2) 19_666 .
C11 C6 C5 116.6(13) . .
C7 C6 C5 123.7(12) . .
C20 C6 C22 177(3) 19_666 19_666
C11 C6 C22 123.2(19) . 19_666
C7 C6 C22 117.1(19) . 19_666
C20 C7 C8 73.7(13) 19_666 .
C20 C7 C16 166.0(17) 19_666 .
C8 C7 C16 120.3(11) . .
C20 C7 C21 48.8(14) 19_666 19_666
C8 C7 C21 122.5(15) . 19_666
C16 C7 C21 117.2(17) . 19_666
C20 C7 C6 46.2(12) 19_666 .
C8 C7 C6 119.9(10) . .
C16 C7 C6 119.8(13) . .
C10 C8 C15 68.9(14) 19_666 19_666
C10 C8 C9 68.6(16) 19_666 19_666
C15 C8 C9 137.5(19) 19_666 19_666
C10 C8 C7 179.2(19) 19_666 .
C15 C8 C7 111.9(14) 19_666 .
C9 C8 C7 110.7(13) 19_666 .
C10 C8 C19 62.0(17) 19_666 .
C9 C8 C19 130.5(16) 19_666 .
C7 C8 C19 118.8(11) . .
C10 C8 C9 59.4(18) 19_666 .
C15 C8 C9 128.3(16) 19_666 .
C7 C8 C9 119.8(10) . .
C19 C8 C9 121.4(13) . .
C10 C8 C20 130(2) 19_666 19_666
C15 C8 C20 161(2) 19_666 19_666
C9 C8 C20 61.3(12) 19_666 19_666
C7 C8 C20 49.4(11) . 19_666
C19 C8 C20 168.2(16) . 19_666
C9 C8 C20 70.4(13) . 19_666
C9 C9 C10 115(10) 19_666 19_666
C9 C9 C8 106(10) 19_666 19_666
C10 C9 C8 138.1(19) 19_666 19_666
C9 C9 C8 64(10) 19_666 .
C10 C9 C8 51.0(13) 19_666 .
C8 C9 C8 170.9(13) 19_666 .
C9 C9 C10 56(10) 19_666 .
C10 C9 C10 171.4(14) 19_666 .
C8 C9 C10 50.5(12) 19_666 .
C8 C9 C10 120.4(10) . .
C9 C9 C20 175(10) 19_666 .
C10 C9 C20 69.7(18) 19_666 .
C8 C9 C20 68.4(18) 19_666 .
C8 C9 C20 121(2) . .
C10 C9 C20 119(2) . .
C10 C9 C20 111.0(18) 19_666 19_666
C8 C9 C20 110.9(17) 19_666 19_666
C8 C9 C20 60.0(12) . 19_666
C10 C9 C20 60.4(12) . 19_666
C20 C9 C20 179.3(18) . 19_666
C8 C10 C9 69.6(15) 19_666 19_666
C8 C10 C19 67.6(15) 19_666 19_666
C9 C10 C19 137.2(19) 19_666 19_666
C8 C10 C11 180(2) 19_666 .
C9 C10 C11 110.6(14) 19_666 .
C19 C10 C11 112.2(13) 19_666 .
C8 C10 C15 60.1(17) 19_666 .
C9 C10 C15 129.7(16) 19_666 .
C11 C10 C15 119.7(11) . .
C8 C10 C9 61.0(18) 19_666 .
C19 C10 C9 128.6(15) 19_666 .
C11 C10 C9 119.2(10) . .
C15 C10 C9 121.1(13) . .
C8 C10 C20 131(2) 19_666 19_666
C9 C10 C20 61.5(12) 19_666 19_666
C19 C10 C20 161.3(18) 19_666 19_666
C11 C10 C20 49.2(11) . 19_666
C15 C10 C20 168.8(15) . 19_666
C9 C10 C20 70.0(12) . 19_666
C20 C11 C12 165.2(18) 19_666 .
C20 C11 C10 74.4(13) 19_666 .
C12 C11 C10 120.4(11) . .
C20 C11 C6 46.6(12) 19_666 .
C12 C11 C6 118.6(14) . .
C10 C11 C6 121.0(10) . .
C20 C11 C21 47.6(13) 19_666 19_666
C12 C11 C21 117.5(16) . 19_666
C10 C11 C21 122.0(13) . 19_666
C22 C5 C4 90(4) 19_666 .
C22 C5 C4 90(4) 19_666 24_665
C4 C5 C4 125.2(19) . 24_665
C22 C5 C23 82(5) 19_666 6_556
C4 C5 C23 121.2(12) . 6_556
C22 C5 C23 82(5) 19_666 19_666
C4 C5 C23 121.2(12) 24_665 19_666
C23 C5 C23 116.0(18) 6_556 19_666
C22 C5 C21 93(9) 19_666 19_666
C4 C5 C21 117.4(10) . 19_666
C4 C5 C21 117.4(10) 24_665 19_666
C23 C5 C21 121.2(9) 6_556 19_666
C23 C5 C21 121.2(9) 19_666 19_666
C22 C5 C6 94(9) 19_666 .
C4 C5 C6 117.3(10) . .
C4 C5 C6 117.3(10) 24_665 .
C23 C5 C6 121.4(9) 6_556 .
C23 C5 C6 121.4(9) 19_666 .
C11 C12 C13 120.1(12) . .
C11 C12 H12 123.8 . .
C13 C12 H12 116.1 . .
C14 C13 C12 119.3(12) . .
C14 C13 H13 118.0 . .
C12 C13 H13 122.8 . .
C18 C14 C19 66.8(15) 19_666 19_666
C18 C14 C15 60.0(16) 19_666 .
C18 C14 C13 179(2) 19_666 .
C19 C14 C13 114.5(16) 19_666 .
C15 C14 C13 121.3(12) . .
C18 C14 H14 56.1 19_666 .
C19 C14 H14 122.9 19_666 .
C15 C14 H14 116.1 . .
C13 C14 H14 122.6 . .
C19 C15 C8 117(10) 19_666 19_666
C19 C15 C18 108(10) 19_666 19_666
C8 C15 C18 135.2(19) 19_666 19_666
C19 C15 C14 53(10) 19_666 .
C8 C15 C14 170.1(16) 19_666 .
C18 C15 C14 54.6(15) 19_666 .
C19 C15 C10 66(10) 19_666 .
C8 C15 C10 50.9(13) 19_666 .
C18 C15 C10 173.8(18) 19_666 .
C14 C15 C10 119.2(11) . .
C19 C15 H15 176.0 19_666 .
C8 C15 H15 66.9 19_666 .
C18 C15 H15 68.4 19_666 .
C14 C15 H15 123.0 . .
C10 C15 H15 117.8 . .
C7 C16 C17 120.6(12) . .
C7 C16 H16 118.5 . .
C17 C16 H16 120.8 . .
C18 C17 C16 119.0(12) . .
C18 C17 H17 121.8 . .
C16 C17 H17 119.3 . .
C14 C18 C15 65.3(15) 19_666 19_666
C14 C18 C17 178(2) 19_666 .
C15 C18 C17 113.0(15) 19_666 .
C14 C18 C19 57.9(16) 19_666 .
C17 C18 C19 120.5(12) . .
C14 C18 H18 62.9 19_666 .
C15 C18 H18 128.3 19_666 .
C17 C18 H18 118.7 . .
C19 C18 H18 120.8 . .
C15 C19 C14 120(10) 19_666 19_666
C15 C19 C10 106(10) 19_666 19_666
C14 C19 C10 133(2) 19_666 19_666
C15 C19 C18 65(10) 19_666 .
C14 C19 C18 55.3(15) 19_666 .
C10 C19 C18 171.2(16) 19_666 .
C15 C19 C8 56(10) 19_666 .
C14 C19 C8 176(2) 19_666 .
C10 C19 C8 50.4(12) 19_666 .
C18 C19 C8 120.8(12) . .
C15 C19 H19 175.8 19_666 .
C14 C19 H19 64.0 19_666 .
C10 C19 H19 69.5 19_666 .
C18 C19 H19 119.3 . .
C8 C19 H19 119.9 . .
C6 C20 C7 74(2) 19_666 19_666
C21 C20 C7 72.3(13) . 19_666
C6 C20 C11 73.3(19) 19_666 19_666
C21 C20 C11 75.2(14) . 19_666
C7 C20 C11 148(2) 19_666 19_666
C6 C20 C9 179(3) 19_666 .
C21 C20 C9 180(3) . .
C7 C20 C9 107(2) 19_666 .
C11 C20 C9 105(2) 19_666 .
C6 C20 C8 131(3) 19_666 19_666
C21 C20 C8 129.2(18) . 19_666
C7 C20 C8 56.9(13) 19_666 19_666
C11 C20 C8 156(2) 19_666 19_666
C9 C20 C8 50.3(16) . 19_666
C6 C20 C10 130(3) 19_666 19_666
C21 C20 C10 131.7(18) . 19_666
C7 C20 C10 156(2) 19_666 19_666
C11 C20 C10 56.4(14) 19_666 19_666
C9 C20 C10 48.8(16) . 19_666
C8 C20 C10 99.1(13) 19_666 19_666
C6 C20 C9 179(3) 19_666 19_666
C21 C20 C9 179(2) . 19_666
C7 C20 C9 106.5(18) 19_666 19_666
C11 C20 C9 106.0(19) 19_666 19_666
C8 C20 C9 49.6(8) 19_666 19_666
C10 C20 C9 49.5(9) 19_666 19_666
C6 C21 C7 92(10) 19_666 19_666
C20 C21 C7 58.9(16) . 19_666
C20 C21 C11 57.1(15) . 19_666
C7 C21 C11 116(2) 19_666 19_666
C6 C21 C5 140(10) 19_666 19_666
C20 C21 C5 173.2(18) . 19_666
C7 C21 C5 128(2) 19_666 19_666
C11 C21 C5 116.1(19) 19_666 19_666
C6 C21 C22 146(10) 19_666 .
C20 C21 C22 180.0(3) . .
C7 C21 C22 121.1(16) 19_666 .
C11 C21 C22 122.9(15) 19_666 .
C5 C22 C23 91(5) 19_666 .
C5 C22 C23 91(5) 19_666 24_665
C23 C22 C23 117.8(12) . 24_665
C5 C22 C4 83(4) 19_666 6_556
C23 C22 C4 121.3(12) . 6_556
C5 C22 C4 83(4) 19_666 19_666
C4 C22 C4 123(2) 6_556 19_666
C5 C22 C21 80(9) 19_666 .
C23 C22 C21 120.8(7) . .
C23 C22 C21 120.8(7) 24_665 .
C4 C22 C21 115.4(13) 6_556 .
C4 C22 C21 115.4(12) 19_666 .
C5 C22 C6 79(9) 19_666 19_666
C23 C22 C6 120.6(7) . 19_666
C23 C22 C6 120.6(7) 24_665 19_666
C4 C22 C6 115.1(13) 6_556 19_666
C4 C22 C6 115.1(13) 19_666 19_666
C4 C23 C3 106(8) 19_666 19_666
C4 C23 C24 110(9) 19_666 .
C4 C23 C22 91(5) 19_666 .
C3 C23 C22 122.4(13) 19_666 .
C24 C23 C22 122.0(9) . .
C4 C23 C5 84(5) 19_666 19_666
C3 C23 C5 121.4(14) 19_666 19_666
C24 C23 C5 121.6(10) . 19_666
C4 C23 H23A 67.7 19_666 .
C3 C23 H23A 118.6 19_666 .
C24 C23 H23A 119.3 . .
C22 C23 H23A 118.7 . .
C5 C23 H23A 118.4 19_666 .
C3 C24 C2 112(10) 19_666 19_666
C3 C24 C23 51(10) 19_666 .
C2 C24 C23 114.6(16) 19_666 .
C3 C24 C25 114(10) 19_666 .
C23 C24 C25 119.1(9) . .
C3 C24 C1 103(10) 19_666 19_666
C2 C24 C1 121(2) 19_666 19_666
C23 C24 C1 124.7(11) . 19_666
C25 C24 C1 116.1(11) . 19_666
C2 C24 C4 116.5(13) 19_666 19_666
C25 C24 C4 120.9(12) . 19_666
C1 C24 C4 121.9(14) 19_666 19_666
C3 C24 C26 96(10) 19_666 .
C2 C24 C26 125.4(19) 19_666 .
C23 C24 C26 119.3(8) . .
C25 C24 C26 120.9(7) . .
C4 C24 C26 115.9(12) 19_666 .
C2 C25 C24 60(3) 19_666 24_665
C2 C25 C24 60(3) 19_666 .
C24 C25 C24 120.0(12) 24_665 .
C2 C25 C3 59(5) 19_666 19_666
C24 C25 C3 117.6(14) 24_665 19_666
C2 C25 C3 59(5) 19_666 6_556
C24 C25 C3 117.6(14) . 6_556
C3 C25 C3 115(2) 19_666 6_556
C2 C25 H25 178.8 19_666 .
C24 C25 H25 119.9 24_665 .
C24 C25 H25 119.9 . .
C3 C25 H25 121.7 19_666 .
C3 C25 H25 121.7 6_556 .
C1 C26 O1 129(8) 19_666 19_666
C1 C26 O4 59(8) 19_666 .
O1 C26 O4 126.0(14) 19_666 .
C1 C26 O3 138(7) 19_666 .
O4 C26 O3 131.5(11) . .
C1 C26 O2 55(7) 19_666 19_666
O1 C26 O2 124.1(15) 19_666 19_666
O3 C26 O2 130.6(12) . 19_666
C1 C26 C24 71(7) 19_666 .
O1 C26 C24 119.0(15) 19_666 .
O4 C26 C24 113.4(9) . .
O3 C26 C24 115.0(11) . .
O2 C26 C24 113.5(11) 19_666 .
C1 C26 C3 75(6) 19_666 19_666
O1 C26 C3 117.0(16) 19_666 19_666
O4 C26 C3 116.2(10) . 19_666
O3 C26 C3 112.3(13) . 19_666
O2 C26 C3 116.7(12) 19_666 19_666

loop_
_geom_bond_atom_site_label_1
_geom_bond_atom_site_label_2
_geom_bond_distance
_geom_bond_site_symmetry_2
Cu1 O2 1.880(19) 31_665
Cu1 O2 1.880(19) 17_655
Cu1 O3 1.935(15) 19_666
Cu1 O3 1.935(15) 5_666
Cu1 O1 1.94(2) .
Cu1 O1 1.94(2) 23_565
Cu1 O4 1.953(11) 13_554
Cu1 O4 1.953(11) 35_554
Cu1 O5 2.138(5) .
Cu1 Cu1 2.6781(15) 31_665
O1 C26 1.15(2) 19_666
O1 C1 1.279(16) .
O2 C1 1.263(16) .
O2 C26 1.36(2) 19_666
O2 Cu1 1.880(19) 31_665
O3 C26 1.282(12) .
O3 C1 1.43(3) 19_666
O3 Cu1 1.935(15) 19_666
O4 C1 1.13(3) 19_666
O4 C26 1.216(11) .
O4 Cu1 1.953(11) 7_445
O5 H5A 0.8515 .
C1 O4 1.13(3) 19_666
C1 O3 1.43(3) 19_666
C1 C24 1.45(2) 19_666
C1 C3 1.486(9) .
C2 C24 1.34(2) 19_666
C2 C24 1.34(2) 6_556
C2 C3 1.390(9) .
C2 C3 1.390(9) 24_665
C2 H2 0.9301 .
C3 C23 1.32(3) 19_666
C3 C4 1.390(9) .
C3 C25 1.45(3) 19_666
C3 C26 1.52(2) 19_666
C4 C5 1.398(10) .
C4 C22 1.410(16) 19_666
C4 C24 1.47(3) 19_666
C4 H4 0.9300 .
C6 C20 1.05(2) 19_666
C6 C11 1.384(15) .
C6 C7 1.399(15) .
C6 C5 1.497(10) .
C6 C22 1.52(2) 19_666
C7 C20 1.25(3) 19_666
C7 C8 1.383(8) .
C7 C16 1.385(9) .
C7 C21 1.39(3) 19_666
C8 C10 1.16(2) 19_666
C8 C15 1.29(3) 19_666
C8 C9 1.31(4) 19_666
C8 C19 1.387(9) .
C8 C9 1.394(15) .
C8 C20 1.58(3) 19_666
C9 C10 1.28(4) 19_666
C9 C8 1.31(4) 19_666
C9 C10 1.395(16) .
C9 C20 1.495(10) .
C10 C8 1.16(2) 19_666
C10 C9 1.28(4) 19_666
C10 C19 1.32(3) 19_666
C10 C11 1.380(13) .
C10 C15 1.389(9) .
C10 C20 1.60(3) 19_666
C11 C20 1.25(3) 19_666
C11 C12 1.378(9) .
C11 C21 1.44(3) 19_666
C5 C4 1.398(10) 24_665
C5 C23 1.403(16) 6_556
C5 C23 1.403(16) 19_666
C5 C21 1.45(3) 19_666
C12 C13 1.378(9) .
C12 H12 0.9347 .
C13 C14 1.377(9) .
C13 H13 0.9176 .
C14 C18 1.23(3) 19_666
C14 C19 1.27(3) 19_666
C14 C15 1.376(9) .
C14 H14 0.9281 .
C15 C8 1.29(3) 19_666
C15 C18 1.31(3) 19_666
C15 H15 0.9264 .
C16 C17 1.388(9) .
C16 H16 0.9326 .
C17 C18 1.377(9) .
C17 H17 0.9296 .
C18 C14 1.23(3) 19_666
C18 C15 1.31(3) 19_666
C18 C19 1.380(9) .
C18 H18 0.9301 .
C19 C14 1.27(3) 19_666
C19 C10 1.32(3) 19_666
C19 H19 0.9290 .
C20 C6 1.05(2) 19_666
C20 C21 1.10(2) .
C20 C7 1.25(3) 19_666
C20 C11 1.25(3) 19_666
C20 C8 1.58(3) 19_666
C20 C10 1.60(3) 19_666
C21 C7 1.39(3) 19_666
C21 C11 1.44(3) 19_666
C21 C5 1.45(3) 19_666
C21 C22 1.47(2) .
C22 C23 1.390(8) .
C22 C23 1.390(8) 24_665
C22 C4 1.409(16) 6_556
C22 C4 1.409(16) 19_666
C22 C6 1.52(2) 19_666
C23 C3 1.32(3) 19_666
C23 C24 1.386(8) .
C23 C5 1.403(16) 19_666
C23 H23A 0.9299 .
C24 C2 1.34(2) 19_666
C24 C25 1.399(7) .
C24 C1 1.45(2) 19_666
C24 C4 1.47(3) 19_666
C24 C26 1.506(8) .
C25 C24 1.399(8) 24_665
C25 C3 1.45(3) 19_666
C25 C3 1.45(3) 6_556
C25 H25 0.9301 .
C26 O1 1.15(2) 19_666
C26 O2 1.36(2) 19_666
C26 C3 1.52(2) 19_666

loop_
_platon_squeeze_void_nr
_platon_squeeze_void_average_x
_platon_squeeze_void_average_y
_platon_squeeze_void_average_z
_platon_squeeze_void_volume
_platon_squeeze_void_count_electrons
_platon_squeeze_void_content
1 -0.046 -0.036 0.000 8322 1691 ' '
